data_4023878
loop_
_publ_author_name
'Tetsuharu Hori'
'Yuko Otani'
'Masatoshi Kawahata'
'Kentaro Yamaguchi'
'Tomohiko Ohwada'

_publ_section_title
;
 Nonplanar Structures of Thioamides Derived from
 7-Azabicyclo[2.2.1]heptane. Electronically Tunable
 Planarity of Thioamides
;
_journal_name_full 'Journal of Organic Chemistry'
_journal_page_first 9102
_journal_page_last 9108
_journal_paper_doi 10.1021/jo801996b
_journal_volume 73
_journal_year 2008
_chemical_formula_moiety 'C15 H17 N O2 S'
_chemical_formula_sum 'C15 H17 N O2 S'
_chemical_formula_weight 275.36
_chemical_name_systematic
; 
 ? 
;
_space_group_IT_number 56
_symmetry_cell_setting orthorhombic
_symmetry_space_group_name_Hall '-P 2ab 2ac'
_symmetry_space_group_name_H-M 'P c c n'
_atom_sites_solution_hydrogens geom
_atom_sites_solution_primary direct
_atom_sites_solution_secondary difmap
_audit_creation_method SHELXL-97
_cell_angle_alpha 90.00
_cell_angle_beta 90.00
_cell_angle_gamma 90.00
_cell_formula_units_Z 8
_cell_length_a 26.056(3)
_cell_length_b 7.7067(8)
_cell_length_c 13.5969(15)
_cell_measurement_reflns_used 5210
_cell_measurement_temperature 90
_cell_measurement_theta_max 28.28
_cell_measurement_theta_min 2.76
_cell_volume 2730.3(5)
_computing_cell_refinement SMART
_computing_data_collection 'SMART (Bruker, 1998)'
_computing_data_reduction 'SAINT (Bruker, 1998)'
_computing_molecular_graphics 'ORTEP-3 for Windows (Farrugia, 1997)'
_computing_publication_material 'SHELXL-97 (Sheldrick, 1997)'
_computing_structure_refinement 'SHELXL-97 (Sheldrick, 1997)'
_computing_structure_solution 'SHELXS-97 (Sheldrick, 1990)'
_diffrn_ambient_temperature 90
_diffrn_detector_area_resol_mean 8.333
_diffrn_measured_fraction_theta_full 1.000
_diffrn_measured_fraction_theta_max 0.979
_diffrn_measurement_device_type 'Bruker SMART 1000 CCD area detector'
_diffrn_measurement_method '\f and \w scans'
_diffrn_radiation_monochromator graphite
_diffrn_radiation_source 'fine-focus sealed tube'
_diffrn_radiation_type MoK\a
_diffrn_radiation_wavelength 0.71073
_diffrn_reflns_av_R_equivalents 0.0586
_diffrn_reflns_av_sigmaI/netI 0.0510
_diffrn_reflns_limit_h_max 34
_diffrn_reflns_limit_h_min -31
_diffrn_reflns_limit_k_max 10
_diffrn_reflns_limit_k_min -10
_diffrn_reflns_limit_l_max 18
_diffrn_reflns_limit_l_min -11
_diffrn_reflns_number 15375
_diffrn_reflns_theta_full 25.00
_diffrn_reflns_theta_max 28.30
_diffrn_reflns_theta_min 1.56
_diffrn_standards_decay_% 0
_diffrn_standards_number 0
_exptl_absorpt_coefficient_mu 0.234
_exptl_absorpt_correction_type none
_exptl_crystal_colour yellow
_exptl_crystal_density_diffrn 1.340
_exptl_crystal_density_method 'not measured'
_exptl_crystal_description plate
_exptl_crystal_F_000 1168
_exptl_crystal_size_max 0.29
_exptl_crystal_size_mid 0.28
_exptl_crystal_size_min 0.07
_refine_diff_density_max 0.423
_refine_diff_density_min -0.215
_refine_diff_density_rms 0.058
_refine_ls_extinction_method none
_refine_ls_goodness_of_fit_ref 1.049
_refine_ls_hydrogen_treatment constr
_refine_ls_matrix_type full
_refine_ls_number_parameters 173
_refine_ls_number_reflns 3334
_refine_ls_number_restraints 0
_refine_ls_restrained_S_all 1.049
_refine_ls_R_factor_all 0.0471
_refine_ls_R_factor_gt 0.0382
_refine_ls_shift/su_max 0.001
_refine_ls_shift/su_mean 0.000
_refine_ls_structure_factor_coef Fsqd
_refine_ls_weighting_details 'calc w=1/[\s^2^(Fo^2^)+(0.0396P)^2^+1.2592P] where P=(Fo^2^+2Fc^2^)/3'
_refine_ls_weighting_scheme calc
_refine_ls_wR_factor_gt 0.0954
_refine_ls_wR_factor_ref 0.1016
_reflns_number_gt 2810
_reflns_number_total 3334
_reflns_threshold_expression I>2\s(I)
_cod_data_source_file jo801996b_si_002_05.cif
_cod_data_source_block 1f
_cod_database_code 4023878

loop_
_symmetry_equiv_pos_as_xyz
'x, y, z'
'-x+1/2, -y+1/2, z'
'x+1/2, -y, -z+1/2'
'-x, y+1/2, -z+1/2'
'-x, -y, -z'
'x-1/2, y-1/2, -z'
'-x-1/2, y, z-1/2'
'x, -y-1/2, z-1/2'

loop_
_atom_site_label
_atom_site_type_symbol
_atom_site_fract_x
_atom_site_fract_y
_atom_site_fract_z
_atom_site_U_iso_or_equiv
_atom_site_adp_type
_atom_site_occupancy
_atom_site_symmetry_multiplicity
_atom_site_calc_flag
_atom_site_refinement_flags
_atom_site_disorder_assembly
_atom_site_disorder_group
C1 C 0.53699(5) 0.47958(17) 0.11259(10) 0.0168(3) Uani 1 1 d . . .
H1 H 0.5112 0.5496 0.0752 0.020 Uiso 1 1 calc R . .
C2 C 0.57458(6) 0.37544(18) 0.04819(11) 0.0195(3) Uani 1 1 d . . .
H2A H 0.5853 0.4428 -0.0103 0.023 Uiso 1 1 calc R . .
H2B H 0.5592 0.2643 0.0265 0.023 Uiso 1 1 calc R . .
C3 C 0.62062(5) 0.34439(18) 0.11973(11) 0.0197(3) Uani 1 1 d . . .
H3A H 0.6264 0.2189 0.1309 0.024 Uiso 1 1 calc R . .
H3B H 0.6525 0.3970 0.0939 0.024 Uiso 1 1 calc R . .
C4 C 0.60313(5) 0.43514(17) 0.21459(10) 0.0157(3) Uani 1 1 d . . .
H4 H 0.6316 0.4699 0.2599 0.019 Uiso 1 1 calc R . .
C5 C 0.55997(5) 0.3300(2) 0.26320(11) 0.0219(3) Uani 1 1 d . . .
H5A H 0.5520 0.3748 0.3297 0.026 Uiso 1 1 calc R . .
H5B H 0.5691 0.2056 0.2679 0.026 Uiso 1 1 calc R . .
C6 C 0.51414(5) 0.35912(19) 0.19117(11) 0.0208(3) Uani 1 1 d . . .
H6A H 0.5026 0.2481 0.1619 0.025 Uiso 1 1 calc R . .
H6B H 0.4848 0.4148 0.2250 0.025 Uiso 1 1 calc R . .
C7 C 0.58932(5) 0.74335(17) 0.15420(10) 0.0134(3) Uani 1 1 d . . .
C8 C 0.63117(5) 0.80772(16) 0.21998(10) 0.0140(3) Uani 1 1 d . . .
C9 C 0.62661(5) 0.79284(17) 0.32226(10) 0.0157(3) Uani 1 1 d . . .
H9 H 0.5969 0.7406 0.3500 0.019 Uiso 1 1 calc R . .
C10 C 0.66526(5) 0.85406(17) 0.38309(10) 0.0161(3) Uani 1 1 d . . .
H10 H 0.6621 0.8437 0.4524 0.019 Uiso 1 1 calc R . .
C11 C 0.70895(5) 0.93104(17) 0.34231(10) 0.0153(3) Uani 1 1 d . . .
C12 C 0.71383(5) 0.94518(17) 0.24065(10) 0.0166(3) Uani 1 1 d . . .
H12 H 0.7437 0.9963 0.2130 0.020 Uiso 1 1 calc R . .
C13 C 0.67493(5) 0.88439(16) 0.17964(10) 0.0159(3) Uani 1 1 d . . .
H13 H 0.6781 0.8951 0.1103 0.019 Uiso 1 1 calc R . .
C14 C 0.74881(5) 0.99583(17) 0.41198(10) 0.0166(3) Uani 1 1 d . . .
C15 C 0.82672(5) 1.14641(19) 0.42943(11) 0.0207(3) Uani 1 1 d . . .
H15A H 0.8489 1.0529 0.4535 0.025 Uiso 1 1 calc R . .
H15B H 0.8102 1.2040 0.4853 0.025 Uiso 1 1 calc R . .
H15C H 0.8474 1.2309 0.3930 0.025 Uiso 1 1 calc R . .
N1 N 0.57333(4) 0.58251(14) 0.17241(8) 0.0142(2) Uani 1 1 d . . .
O1 O 0.74600(4) 0.98247(15) 0.50020(8) 0.0254(2) Uani 1 1 d . . .
O2 O 0.78792(4) 1.07486(13) 0.36519(7) 0.0186(2) Uani 1 1 d . . .
S1 S 0.563785(13) 0.87251(4) 0.06798(3) 0.01773(11) Uani 1 1 d . . .

loop_
_atom_site_aniso_label
_atom_site_aniso_U_11
_atom_site_aniso_U_22
_atom_site_aniso_U_33
_atom_site_aniso_U_23
_atom_site_aniso_U_13
_atom_site_aniso_U_12
C1 0.0148(6) 0.0167(6) 0.0188(7) -0.0017(5) -0.0014(5) -0.0029(5)
C2 0.0225(7) 0.0165(7) 0.0195(7) -0.0033(5) 0.0021(6) -0.0031(5)
C3 0.0188(7) 0.0158(6) 0.0243(8) -0.0021(5) 0.0026(6) 0.0014(5)
C4 0.0154(6) 0.0124(6) 0.0194(7) 0.0020(5) -0.0014(5) 0.0009(5)
C5 0.0220(7) 0.0213(7) 0.0225(8) 0.0045(6) 0.0014(6) -0.0044(6)
C6 0.0177(7) 0.0213(7) 0.0232(7) 0.0005(6) 0.0024(6) -0.0043(5)
C7 0.0117(6) 0.0145(6) 0.0139(6) -0.0019(5) 0.0025(5) 0.0012(5)
C8 0.0145(6) 0.0109(5) 0.0167(6) -0.0010(5) -0.0006(5) 0.0021(5)
C9 0.0146(6) 0.0152(6) 0.0173(6) -0.0004(5) 0.0018(5) 0.0004(5)
C10 0.0179(6) 0.0166(6) 0.0138(6) -0.0006(5) 0.0004(5) 0.0037(5)
C11 0.0148(6) 0.0131(6) 0.0178(6) -0.0020(5) -0.0027(5) 0.0029(5)
C12 0.0135(6) 0.0170(6) 0.0193(7) 0.0003(5) 0.0010(5) -0.0010(5)
C13 0.0166(6) 0.0168(6) 0.0142(6) 0.0003(5) 0.0015(5) 0.0002(5)
C14 0.0144(6) 0.0154(6) 0.0201(7) -0.0025(5) -0.0022(5) 0.0040(5)
C15 0.0172(7) 0.0205(7) 0.0243(8) -0.0057(6) -0.0066(5) -0.0010(5)
N1 0.0132(5) 0.0130(5) 0.0165(6) 0.0001(4) -0.0010(4) 0.0003(4)
O1 0.0219(5) 0.0358(6) 0.0184(5) -0.0012(5) -0.0039(4) -0.0010(5)
O2 0.0154(5) 0.0193(5) 0.0209(5) -0.0034(4) -0.0035(4) -0.0019(4)
S1 0.01812(18) 0.01693(18) 0.01815(19) 0.00319(12) -0.00309(12) -0.00046(12)

loop_
_atom_type_symbol
_atom_type_description
_atom_type_scat_dispersion_real
_atom_type_scat_dispersion_imag
_atom_type_scat_source
C C 0.0033 0.0016 'International Tables Vol C Tables 4.2.6.8 and 6.1.1.4'
N N 0.0061 0.0033 'International Tables Vol C Tables 4.2.6.8 and 6.1.1.4'
O O 0.0106 0.0060 'International Tables Vol C Tables 4.2.6.8 and 6.1.1.4'
S S 0.1246 0.1234 'International Tables Vol C Tables 4.2.6.8 and 6.1.1.4'
H H 0.0000 0.0000 'International Tables Vol C Tables 4.2.6.8 and 6.1.1.4'

loop_
_geom_angle_atom_site_label_1
_geom_angle_atom_site_label_2
_geom_angle_atom_site_label_3
_geom_angle
_geom_angle_site_symmetry_1
_geom_angle_site_symmetry_3
_geom_angle_publ_flag
N1 C1 C2 100.67(10) . . ?
N1 C1 C6 100.95(11) . . ?
C2 C1 C6 109.10(11) . . ?
N1 C1 H1 114.8 . . ?
C2 C1 H1 114.8 . . ?
C6 C1 H1 114.8 . . ?
C1 C2 C3 102.36(11) . . ?
C1 C2 H2A 111.3 . . ?
C3 C2 H2A 111.3 . . ?
C1 C2 H2B 111.3 . . ?
C3 C2 H2B 111.3 . . ?
H2A C2 H2B 109.2 . . ?
C4 C3 C2 103.02(11) . . ?
C4 C3 H3A 111.2 . . ?
C2 C3 H3A 111.2 . . ?
C4 C3 H3B 111.2 . . ?
C2 C3 H3B 111.2 . . ?
H3A C3 H3B 109.1 . . ?
N1 C4 C3 100.27(11) . . ?
N1 C4 C5 100.72(10) . . ?
C3 C4 C5 109.78(11) . . ?
N1 C4 H4 114.8 . . ?
C3 C4 H4 114.8 . . ?
C5 C4 H4 114.8 . . ?
C4 C5 C6 102.39(11) . . ?
C4 C5 H5A 111.3 . . ?
C6 C5 H5A 111.3 . . ?
C4 C5 H5B 111.3 . . ?
C6 C5 H5B 111.3 . . ?
H5A C5 H5B 109.2 . . ?
C1 C6 C5 103.10(11) . . ?
C1 C6 H6A 111.1 . . ?
C5 C6 H6A 111.1 . . ?
C1 C6 H6B 111.1 . . ?
C5 C6 H6B 111.1 . . ?
H6A C6 H6B 109.1 . . ?
N1 C7 C8 115.22(11) . . ?
N1 C7 S1 124.00(10) . . ?
C8 C7 S1 120.73(10) . . ?
C13 C8 C9 119.59(12) . . ?
C13 C8 C7 120.07(12) . . ?
C9 C8 C7 120.34(12) . . ?
C10 C9 C8 120.21(12) . . ?
C10 C9 H9 119.9 . . ?
C8 C9 H9 119.9 . . ?
C9 C10 C11 119.96(13) . . ?
C9 C10 H10 120.0 . . ?
C11 C10 H10 120.0 . . ?
C12 C11 C10 120.08(12) . . ?
C12 C11 C14 122.73(12) . . ?
C10 C11 C14 117.19(12) . . ?
C13 C12 C11 119.94(12) . . ?
C13 C12 H12 120.0 . . ?
C11 C12 H12 120.0 . . ?
C12 C13 C8 120.22(13) . . ?
C12 C13 H13 119.9 . . ?
C8 C13 H13 119.9 . . ?
O1 C14 O2 123.65(12) . . ?
O1 C14 C11 124.11(13) . . ?
O2 C14 C11 112.22(12) . . ?
O2 C15 H15A 109.5 . . ?
O2 C15 H15B 109.5 . . ?
H15A C15 H15B 109.5 . . ?
O2 C15 H15C 109.5 . . ?
H15A C15 H15C 109.5 . . ?
H15B C15 H15C 109.5 . . ?
C7 N1 C1 126.70(11) . . ?
C7 N1 C4 128.19(11) . . ?
C1 N1 C4 97.84(10) . . ?
C14 O2 C15 114.60(11) . . ?

loop_
_geom_bond_atom_site_label_1
_geom_bond_atom_site_label_2
_geom_bond_distance
_geom_bond_site_symmetry_2
_geom_bond_publ_flag
C1 N1 1.4789(17) . ?
C1 C2 1.5394(19) . ?
C1 C6 1.5356(19) . ?
C1 H1 1.0000 . ?
C2 C3 1.563(2) . ?
C2 H2A 0.9900 . ?
C2 H2B 0.9900 . ?
C3 C4 1.5364(19) . ?
C3 H3A 0.9900 . ?
C3 H3B 0.9900 . ?
C4 N1 1.4905(16) . ?
C4 C5 1.5355(19) . ?
C4 H4 1.0000 . ?
C5 C6 1.561(2) . ?
C5 H5A 0.9900 . ?
C5 H5B 0.9900 . ?
C6 H6A 0.9900 . ?
C6 H6B 0.9900 . ?
C7 N1 1.3309(17) . ?
C7 C8 1.4950(18) . ?
C7 S1 1.6757(14) . ?
C8 C13 1.3966(18) . ?
C8 C9 1.4005(19) . ?
C9 C10 1.3860(19) . ?
C9 H9 0.9500 . ?
C10 C11 1.3983(19) . ?
C10 H10 0.9500 . ?
C11 C12 1.3924(19) . ?
C11 C14 1.4916(18) . ?
C12 C13 1.3910(19) . ?
C12 H12 0.9500 . ?
C13 H13 0.9500 . ?
C14 O1 1.2062(18) . ?
C14 O2 1.3469(17) . ?
C15 O2 1.4454(16) . ?
C15 H15A 0.9800 . ?
C15 H15B 0.9800 . ?
C15 H15C 0.9800 . ?

loop_
_geom_torsion_atom_site_label_1
_geom_torsion_atom_site_label_2
_geom_torsion_atom_site_label_3
_geom_torsion_atom_site_label_4
_geom_torsion
_geom_torsion_site_symmetry_1
_geom_torsion_site_symmetry_2
_geom_torsion_site_symmetry_3
_geom_torsion_site_symmetry_4
_geom_torsion_publ_flag
N1 C1 C2 C3 34.49(12) . . . . ?
C6 C1 C2 C3 -71.17(13) . . . . ?
C1 C2 C3 C4 -0.17(13) . . . . ?
C2 C3 C4 N1 -33.85(12) . . . . ?
C2 C3 C4 C5 71.57(13) . . . . ?
N1 C4 C5 C6 34.65(13) . . . . ?
C3 C4 C5 C6 -70.47(13) . . . . ?
N1 C1 C6 C5 -33.10(13) . . . . ?
C2 C1 C6 C5 72.37(13) . . . . ?
C4 C5 C6 C1 -1.12(14) . . . . ?
N1 C7 C8 C13 130.57(13) . . . . ?
S1 C7 C8 C13 -52.00(16) . . . . ?
N1 C7 C8 C9 -49.92(16) . . . . ?
S1 C7 C8 C9 127.50(12) . . . . ?
C13 C8 C9 C10 0.09(19) . . . . ?
C7 C8 C9 C10 -179.42(12) . . . . ?
C8 C9 C10 C11 0.04(19) . . . . ?
C9 C10 C11 C12 -0.45(19) . . . . ?
C9 C10 C11 C14 179.36(12) . . . . ?
C10 C11 C12 C13 0.7(2) . . . . ?
C14 C11 C12 C13 -179.07(12) . . . . ?
C11 C12 C13 C8 -0.59(19) . . . . ?
C9 C8 C13 C12 0.18(19) . . . . ?
C7 C8 C13 C12 179.69(12) . . . . ?
C12 C11 C14 O1 -178.60(14) . . . . ?
C10 C11 C14 O1 1.61(19) . . . . ?
C12 C11 C14 O2 2.82(17) . . . . ?
C10 C11 C14 O2 -176.97(11) . . . . ?
C8 C7 N1 C1 -172.60(12) . . . . ?
S1 C7 N1 C1 10.07(19) . . . . ?
C8 C7 N1 C4 -29.21(18) . . . . ?
S1 C7 N1 C4 153.46(11) . . . . ?
C2 C1 N1 C7 95.10(14) . . . . ?
C6 C1 N1 C7 -152.84(12) . . . . ?
C2 C1 N1 C4 -56.66(12) . . . . ?
C6 C1 N1 C4 55.40(11) . . . . ?
C3 C4 N1 C7 -94.81(15) . . . . ?
C5 C4 N1 C7 152.59(13) . . . . ?
C3 C4 N1 C1 56.34(11) . . . . ?
C5 C4 N1 C1 -56.27(12) . . . . ?
O1 C14 O2 C15 -0.93(18) . . . . ?
C11 C14 O2 C15 177.65(11) . . . . ?
